data_4034996
loop_
_publ_author_name
'Saha, Amrita'
'Bhattacharyya, Aditya'
'Talukdar, Ranadeep'
'Ghorai, Manas K.'

_publ_section_title
;
 Stereospecific Syntheses of Enaminonitriles and \b-Enaminoesters via
 Domino Ring-Opening Cyclization (DROC) of Activated Cyclopropanes with
 Pronucleophilic Malononitriles.
;
_journal_issue 4
_journal_name_full 'The Journal of organic chemistry'
_journal_page_first 2131
_journal_page_last 2144
_journal_paper_doi 10.1021/acs.joc.7b03033
_journal_volume 83
_journal_year 2018
_chemical_formula_moiety 'C11 H14 N2 O2'
_chemical_formula_sum 'C11 H14 N2 O2'
_chemical_formula_weight 206.24
_space_group_IT_number 2
_space_group_name_Hall '-P 1'
_space_group_name_H-M_alt 'P -1'
_symmetry_cell_setting triclinic
_symmetry_space_group_name_H-M 'P -1'
_atom_sites_solution_hydrogens geom
_atom_sites_solution_primary direct
_atom_sites_solution_secondary difmap
_audit_creation_method SHELXL-97
_cell_angle_alpha 104.851(5)
_cell_angle_beta 96.825(5)
_cell_angle_gamma 94.814(5)
_cell_formula_units_Z 2
_cell_length_a 7.676(5)
_cell_length_b 7.865(5)
_cell_length_c 9.394(5)
_cell_measurement_reflns_used 1862
_cell_measurement_temperature 100(2)
_cell_measurement_theta_max 28.3
_cell_measurement_theta_min 2.7
_cell_volume 540.4(6)
_computing_cell_refinement 'Bruker SMART'
_computing_data_collection 'Bruker SMART APEX'
_computing_data_reduction 'Bruker SAINT PLUS'
_computing_molecular_graphics 'Ortep-3 for Windows (Farrugia, 1997)'
_computing_publication_material 'WinGX publication routines (Farrugia, 1999)'
_computing_structure_refinement 'SHELXL-97 (Sheldrick, 1997)'
_computing_structure_solution 'SIR97(Altomare, et. al. 1999)'
_diffrn_ambient_temperature 100(2)
_diffrn_measured_fraction_theta_full 0.997
_diffrn_measured_fraction_theta_max 0.997
_diffrn_measurement_device_type 'CCD area detector'
_diffrn_measurement_method 'phi and omega scans'
_diffrn_radiation_monochromator graphite
_diffrn_radiation_source 'fine-focus sealed tube'
_diffrn_radiation_type MoK\a
_diffrn_radiation_wavelength 0.71073
_diffrn_reflns_av_R_equivalents 0.0425
_diffrn_reflns_av_sigmaI/netI 0.0604
_diffrn_reflns_limit_h_max 10
_diffrn_reflns_limit_h_min -10
_diffrn_reflns_limit_k_max 10
_diffrn_reflns_limit_k_min -10
_diffrn_reflns_limit_l_max 12
_diffrn_reflns_limit_l_min -12
_diffrn_reflns_number 8066
_diffrn_reflns_theta_full 28.28
_diffrn_reflns_theta_max 28.28
_diffrn_reflns_theta_min 2.69
_exptl_absorpt_coefficient_mu 0.089
_exptl_absorpt_correction_T_max 0.991
_exptl_absorpt_correction_T_min 0.982
_exptl_absorpt_correction_type empirical
_exptl_absorpt_process_details SADABS
_exptl_crystal_colour white
_exptl_crystal_density_diffrn 1.267
_exptl_crystal_density_method 'not measured'
_exptl_crystal_description block
_exptl_crystal_F_000 220
_exptl_crystal_size_max 0.20
_exptl_crystal_size_mid 0.20
_exptl_crystal_size_min 0.10
_refine_diff_density_max 0.285
_refine_diff_density_min -0.253
_refine_diff_density_rms 0.058
_refine_ls_extinction_method none
_refine_ls_goodness_of_fit_ref 1.024
_refine_ls_hydrogen_treatment mixed
_refine_ls_matrix_type full
_refine_ls_number_parameters 162
_refine_ls_number_reflns 2672
_refine_ls_number_restraints 0
_refine_ls_restrained_S_all 1.024
_refine_ls_R_factor_all 0.0890
_refine_ls_R_factor_gt 0.0512
_refine_ls_shift/su_max 0.001
_refine_ls_shift/su_mean 0.000
_refine_ls_structure_factor_coef Fsqd
_refine_ls_weighting_details 'calc w=1/[\s^2^(Fo^2^)+(0.0618P)^2^+0.1039P] where P=(Fo^2^+2Fc^2^)/3'
_refine_ls_weighting_scheme calc
_refine_ls_wR_factor_gt 0.1127
_refine_ls_wR_factor_ref 0.1284
_reflns_number_gt 1862
_reflns_number_total 2672
_reflns_threshold_expression >2sigma(I)
_cod_data_source_file jo7b03033_si_005.cif
_cod_data_source_block 25sepc_0m
_cod_depositor_comments
;
The following automatic conversions were performed:

data item '_symmetry_cell_setting' value 'Triclinic' was changed to
'triclinic' in accordance with the
/home/data/users/saulius/crontab/automatic-downloads/current/ACS/lib/dictionaries/cif_core.dic
dictionary named 'cif_core.dic' version 2.4.2 last updated on
2011-04-26.

Automatic conversion script
Id: cif_fix_values 6909 2019-04-08 15:41:33Z antanas 
;
_cod_original_sg_symbol_H-M p-1
_cod_database_code 4034996

loop_
_symmetry_equiv_pos_as_xyz
'x, y, z'
'-x, -y, -z'

loop_
_atom_site_label
_atom_site_type_symbol
_atom_site_fract_x
_atom_site_fract_y
_atom_site_fract_z
_atom_site_U_iso_or_equiv
_atom_site_adp_type
_atom_site_occupancy
_atom_site_symmetry_multiplicity
_atom_site_calc_flag
_atom_site_refinement_flags
O2 O 1.27726(14) 0.73670(15) 0.74171(12) 0.0218(3) Uani 1 1 d .
O1 O 1.12816(15) 0.89534(16) 0.91243(13) 0.0252(3) Uani 1 1 d .
C5 C 0.7563(2) 0.4145(2) 0.77178(17) 0.0176(4) Uani 1 1 d .
N2 N 0.7942(2) 0.7243(2) 0.93167(16) 0.0214(3) Uani 1 1 d .
N1 N 0.55634(19) 0.30498(19) 0.94500(16) 0.0256(4) Uani 1 1 d .
C8 C 0.9026(2) 0.2920(2) 0.73202(19) 0.0193(4) Uani 1 1 d .
C9 C 1.0492(2) 0.4166(2) 0.69867(18) 0.0208(4) Uani 1 1 d .
H9A H 1.1653 0.3845 0.7261 0.025 Uiso 1 1 calc R
H9B H 1.0339 0.4142 0.5941 0.025 Uiso 1 1 calc R
C10 C 0.8417(2) 0.1252(2) 0.6118(2) 0.0225(4) Uani 1 1 d .
C4 C 0.8644(2) 0.5935(2) 0.84432(17) 0.0180(4) Uani 1 1 d .
C3 C 1.0242(2) 0.5953(2) 0.79454(18) 0.0194(4) Uani 1 1 d .
C6 C 0.6306(2) 0.4280(2) 0.63532(18) 0.0237(4) Uani 1 1 d .
H6A H 0.5613 0.3155 0.5897 0.036 Uiso 1 1 calc R
H6B H 0.6985 0.4605 0.5649 0.036 Uiso 1 1 calc R
H6C H 0.5536 0.5162 0.6664 0.036 Uiso 1 1 calc R
C11 C 0.8214(2) -0.0329(3) 0.6345(3) 0.0285(4) Uani 1 1 d .
C1 C 1.4006(2) 0.8940(2) 0.76871(19) 0.0253(4) Uani 1 1 d .
H1A H 1.3381 0.9901 0.7534 0.038 Uiso 1 1 calc R
H1B H 1.4860 0.8727 0.7013 0.038 Uiso 1 1 calc R
H1C H 1.4598 0.9241 0.8694 0.038 Uiso 1 1 calc R
C2 C 1.1436(2) 0.7556(2) 0.82473(18) 0.0195(4) Uani 1 1 d .
C7 C 0.6467(2) 0.3532(2) 0.87188(18) 0.0186(4) Uani 1 1 d .
H12 H 0.689(3) 0.707(3) 0.955(2) 0.034(5) Uiso 1 1 d .
H13 H 0.855(3) 0.836(3) 0.969(2) 0.034(6) Uiso 1 1 d .
H11B H 0.785(3) -0.134(3) 0.557(2) 0.030(5) Uiso 1 1 d .
H11A H 0.842(2) -0.049(2) 0.734(2) 0.030(5) Uiso 1 1 d .
H8 H 0.948(2) 0.265(2) 0.823(2) 0.022(5) Uiso 1 1 d .
H10 H 0.818(2) 0.138(2) 0.5103(19) 0.018(4) Uiso 1 1 d .

loop_
_atom_site_aniso_label
_atom_site_aniso_U_11
_atom_site_aniso_U_22
_atom_site_aniso_U_33
_atom_site_aniso_U_23
_atom_site_aniso_U_13
_atom_site_aniso_U_12
O2 0.0179(6) 0.0208(6) 0.0253(6) 0.0034(5) 0.0083(5) -0.0040(5)
O1 0.0213(6) 0.0200(7) 0.0319(7) 0.0012(5) 0.0095(5) -0.0004(5)
C5 0.0167(8) 0.0178(8) 0.0187(8) 0.0051(7) 0.0049(6) 0.0006(7)
N2 0.0165(7) 0.0190(8) 0.0279(8) 0.0034(6) 0.0089(6) -0.0003(6)
N1 0.0235(8) 0.0232(8) 0.0315(8) 0.0082(7) 0.0087(6) 0.0012(7)
C8 0.0157(8) 0.0208(9) 0.0226(9) 0.0075(7) 0.0047(6) 0.0017(7)
C9 0.0172(8) 0.0202(9) 0.0243(9) 0.0041(7) 0.0069(7) -0.0003(7)
C10 0.0188(8) 0.0231(10) 0.0247(9) 0.0036(7) 0.0066(7) 0.0008(7)
C4 0.0170(8) 0.0186(9) 0.0192(8) 0.0069(7) 0.0023(6) 0.0007(7)
C3 0.0167(8) 0.0196(9) 0.0220(8) 0.0053(7) 0.0051(6) 0.0002(7)
C6 0.0207(9) 0.0247(9) 0.0251(9) 0.0066(7) 0.0017(7) 0.0016(7)
C11 0.0236(9) 0.0218(10) 0.0392(12) 0.0045(9) 0.0100(8) 0.0006(8)
C1 0.0220(9) 0.0242(10) 0.0273(9) 0.0049(8) 0.0061(7) -0.0078(8)
C2 0.0160(8) 0.0211(9) 0.0221(8) 0.0060(7) 0.0050(6) 0.0022(7)
C7 0.0153(8) 0.0156(8) 0.0232(9) 0.0027(7) 0.0021(7) 0.0005(7)

loop_
_atom_type_symbol
_atom_type_description
_atom_type_scat_dispersion_real
_atom_type_scat_dispersion_imag
_atom_type_scat_source
C C 0.0033 0.0016 'International Tables Vol C Tables 4.2.6.8 and 6.1.1.4'
H H 0.0000 0.0000 'International Tables Vol C Tables 4.2.6.8 and 6.1.1.4'
N N 0.0061 0.0033 'International Tables Vol C Tables 4.2.6.8 and 6.1.1.4'
O O 0.0106 0.0060 'International Tables Vol C Tables 4.2.6.8 and 6.1.1.4'

loop_
_geom_angle_atom_site_label_1
_geom_angle_atom_site_label_2
_geom_angle_atom_site_label_3
_geom_angle
C2 O2 C1 114.44(13)
C7 C5 C4 113.17(13)
C7 C5 C6 107.42(14)
C4 C5 C6 109.18(13)
C7 C5 C8 111.18(14)
C4 C5 C8 102.07(13)
C6 C5 C8 113.89(13)
C10 C8 C9 115.28(14)
C10 C8 C5 114.74(14)
C9 C8 C5 103.09(14)
C3 C9 C8 102.99(13)
C11 C10 C8 124.15(19)
N2 C4 C3 129.68(16)
N2 C4 C5 120.74(15)
C3 C4 C5 109.34(14)
C4 C3 C2 121.96(15)
C4 C3 C9 111.67(14)
C2 C3 C9 126.23(14)
O1 C2 O2 122.39(15)
O1 C2 C3 125.06(15)
O2 C2 C3 112.54(14)
N1 C7 C5 177.27(18)

loop_
_geom_bond_atom_site_label_1
_geom_bond_atom_site_label_2
_geom_bond_distance
O2 C2 1.356(2)
O2 C1 1.441(2)
O1 C2 1.217(2)
C5 C7 1.475(2)
C5 C4 1.521(2)
C5 C6 1.542(2)
C5 C8 1.557(2)
N2 C4 1.337(2)
N1 C7 1.140(2)
C8 C10 1.492(2)
C8 C9 1.543(2)
C9 C3 1.504(2)
C10 C11 1.314(3)
C4 C3 1.364(2)
C3 C2 1.439(2)
